data_7029516
loop_
_publ_author_name
'Chen, Mao-Long'
'Guo, Yi-Chao'
'Yang, Fang'
'Liang, Jin-Xia'
'Cao, Ze-Xing'
'Zhou, Zhao-Hui'

_publ_section_title
;
 A lanthanum chelate possessing an open-channel framework with water
 nanotubes: properties and desalination.
;
_journal_issue 16
_journal_name_full 'Dalton transactions (Cambridge, England : 2003)'
_journal_page_first 6026
_journal_page_last 6031
_journal_paper_doi 10.1039/c3dt52837e
_journal_volume 43
_journal_year 2014
_chemical_formula_moiety '0.5(C66 H112 La8 N12 O62), 3(O)'
_chemical_formula_sum 'C39 H80 La4 N6 O37'
_chemical_formula_weight 1780.73
_chemical_name_systematic
;
 ? 
;
_space_group_crystal_system trigonal
_space_group_IT_number 147
_space_group_name_Hall '-P 3'
_space_group_name_H-M_alt 'P -3'
_symmetry_space_group_name_Hall '-P 3'
_symmetry_space_group_name_H-M 'P -3'
_atom_sites_solution_hydrogens geom
_atom_sites_solution_primary direct
_atom_sites_solution_secondary difmap
_audit_creation_date 2013-11-15
_audit_creation_method
;
  Olex2 1.1
  (compiled 2011.11.01 svn.r2039, GUI svn.r3906)
;
_cell_angle_alpha 90.00
_cell_angle_beta 90.00
_cell_angle_gamma 120.00
_cell_formula_units_Z 2
_cell_length_a 19.9381(4)
_cell_length_b 19.9381(4)
_cell_length_c 8.9822(3)
_cell_measurement_reflns_used 7439
_cell_measurement_temperature 173(2)
_cell_measurement_theta_max 32.4948
_cell_measurement_theta_min 3.0465
_cell_volume 3092.29(14)
_computing_cell_refinement
;
CrysAlisPro, Oxford Diffraction Ltd.,
Version 1.171.34.44 (release 25-10-2010 CrysAlis171 .NET)
(compiled Oct 25 2010,18:11:34)
;
_computing_data_collection
;
CrysAlisPro, Oxford Diffraction Ltd.,
Version 1.171.34.44 (release 25-10-2010 CrysAlis171 .NET)
(compiled Oct 25 2010,18:11:34)
;
_computing_data_reduction
;
CrysAlisPro, Oxford Diffraction Ltd.,
Version 1.171.34.44 (release 25-10-2010 CrysAlis171 .NET)
(compiled Oct 25 2010,18:11:34)
;
_computing_molecular_graphics
;
O. V. Dolomanov, L. J. Bourhis, R. J. Gildea, J. A. K. Howard and H. Puschmann,
OLEX2: a complete structure solution, refinement and analysis program.
J. Appl. Cryst. (2009). 42, 339-341.
;
_computing_publication_material
;
O. V. Dolomanov, L. J. Bourhis, R. J. Gildea, J. A. K. Howard and H. Puschmann,
OLEX2: a complete structure solution, refinement and analysis program.
J. Appl. Cryst. (2009). 42, 339-341.
;
_computing_structure_refinement
;
XL, G.M. Sheldrick, Acta Cryst.
(2008). A64, 112-122
;
_computing_structure_solution 'SHELXS-97 (Sheldrick, 1990)'
_diffrn_ambient_temperature 173.15
_diffrn_measured_fraction_theta_full 0.999
_diffrn_measured_fraction_theta_max 0.999
_diffrn_measurement_device_type 'Xcalibur, Sapphire3, Gemini ultra'
_diffrn_radiation_monochromator graphite
_diffrn_radiation_type 'MO K\a'
_diffrn_radiation_wavelength 0.71073
_diffrn_reflns_av_R_equivalents 0.0770
_diffrn_reflns_av_unetI/netI 0.0479
_diffrn_reflns_limit_h_max 25
_diffrn_reflns_limit_h_min -25
_diffrn_reflns_limit_k_max 25
_diffrn_reflns_limit_k_min -24
_diffrn_reflns_limit_l_max 11
_diffrn_reflns_limit_l_min -11
_diffrn_reflns_number 32855
_diffrn_reflns_theta_full 27.49
_diffrn_reflns_theta_max 27.49
_diffrn_reflns_theta_min 3.05
_diffrn_source 'fine-focus sealed tube'
_diffrn_source_current n/a
_diffrn_source_voltage n/a
_exptl_absorpt_coefficient_mu 2.808
_exptl_absorpt_correction_T_max 0.7665
_exptl_absorpt_correction_T_min 0.6036
_exptl_absorpt_correction_type multi-scan
_exptl_absorpt_process_details
;
CrysAlisPro, Oxford Diffraction Ltd.,
Version 1.171.34.44 (release 25-10-2010 CrysAlis171 .NET)
(compiled Oct 25 2010,18:11:34)
Empirical absorption correction using spherical harmonics,
 implemented in SCALE3 ABSPACK scaling algorithm.
;
_exptl_crystal_colour colorless
_exptl_crystal_density_diffrn 1.912
_exptl_crystal_density_method 'not measured'
_exptl_crystal_description hexagonal
_exptl_crystal_F_000 1760
_exptl_crystal_size_max 0.20
_exptl_crystal_size_mid 0.10
_exptl_crystal_size_min 0.10
_platon_squeeze_details
;
For 1c, the unit cell includes a large region of disordered solvent 
ethanol molecules, which could not be modeled as discrete atomic sites.
 We employed PLATON/SQUEEZE to calculate the diffaction 
contribution of the solvent ethanol molecules and, thereby, 
to produce a set of solvent-free diffraction intensities. The SQUEEZE 
calculations showed a total solvent accessible area volume of 759 A3 in 1c 
and the residual electron density amounted to 154 e per unit cell, 
corresponding to nearly 6 molecules of ethanol  
(about 1 ethanol molecules per asymmetric unit).
;
_refine_diff_density_max 0.911
_refine_diff_density_min -1.750
_refine_diff_density_rms 0.126
_refine_ls_extinction_method none
_refine_ls_goodness_of_fit_ref 1.113
_refine_ls_hydrogen_treatment mixed
_refine_ls_matrix_type full
_refine_ls_number_parameters 244
_refine_ls_number_reflns 4745
_refine_ls_number_restraints 6
_refine_ls_restrained_S_all 1.112
_refine_ls_R_factor_all 0.0550
_refine_ls_R_factor_gt 0.0417
_refine_ls_shift/su_max 0.001
_refine_ls_shift/su_mean 0.000
_refine_ls_structure_factor_coef Fsqd
_refine_ls_weighting_details 'calc w=1/[\s^2^(Fo^2^)+(0.0257P)^2^+4.1053P] where P=(Fo^2^+2Fc^2^)/3'
_refine_ls_weighting_scheme calc
_refine_ls_wR_factor_gt 0.0748
_refine_ls_wR_factor_ref 0.0794
_reflns_number_gt 4151
_reflns_number_total 4745
_reflns_threshold_expression >2sigma(I)
_cod_data_source_file c3dt52837e.txt
_cod_data_source_block sadp
_cod_database_code 7029516

loop_
_space_group_symop_id
_space_group_symop_operation_xyz
1 'x, y, z'
2 '-y, x-y, z'
3 '-x+y, -x, z'
4 '-x, -y, -z'
5 'y, -x+y, -z'
6 'x-y, x, -z'

loop_
_atom_site_label
_atom_site_type_symbol
_atom_site_fract_x
_atom_site_fract_y
_atom_site_fract_z
_atom_site_U_iso_or_equiv
_atom_site_adp_type
_atom_site_occupancy
_atom_site_symmetry_multiplicity
_atom_site_calc_flag
_atom_site_refinement_flags
La1 La 0.111570(14) 0.604174(15) -0.00064(3) 0.01598(8) Uani 1 1 d .
La2 La 0.3333 0.6667 0.21484(5) 0.01579(11) Uani 1 3 d S
C1 C 0.2298(3) 0.8102(3) 0.0516(6) 0.0238(10) Uani 1 1 d .
H1A H 0.2442 0.8550 0.1182 0.029 Uiso 1 1 calc R
H1B H 0.2462 0.8302 -0.0507 0.029 Uiso 1 1 calc R
C2 C 0.2715(3) 0.7680(3) 0.1007(5) 0.0188(9) Uani 1 1 d .
C3 C 0.1163(3) 0.7518(3) 0.2088(5) 0.0264(11) Uani 1 1 d .
H3A H 0.1166 0.8001 0.2357 0.032 Uiso 1 1 calc R
H3B H 0.1518 0.7459 0.2776 0.032 Uiso 1 1 calc R
C4 C 0.0347(3) 0.6834(3) 0.2284(6) 0.0312(12) Uani 1 1 d .
C5 C 0.0169(3) 0.5769(3) -0.3588(5) 0.0247(11) Uani 1 1 d .
H5A H 0.0407 0.5543 -0.4232 0.030 Uiso 1 1 calc R
H5B H -0.0140 0.5916 -0.4232 0.030 Uiso 1 1 calc R
C6 C -0.0364(2) 0.5165(3) -0.2495(5) 0.0186(9) Uani 1 1 d .
C7 C 0.1483(3) 0.6822(3) -0.3814(5) 0.0250(11) Uani 1 1 d .
H7A H 0.1477 0.7225 -0.4447 0.030 Uiso 1 1 calc R
H7B H 0.1468 0.6419 -0.4480 0.030 Uiso 1 1 calc R
C8 C 0.2226(3) 0.7179(3) -0.2933(5) 0.0225(10) Uani 1 1 d .
C9 C 0.1066(3) 0.7916(3) -0.0357(6) 0.0267(11) Uani 1 1 d .
H9A H 0.1314 0.8476 -0.0126 0.032 Uiso 1 1 calc R
H9B H 0.0519 0.7673 -0.0036 0.032 Uiso 1 1 calc R
C10 C 0.1079(3) 0.7828(3) -0.2042(6) 0.0287(11) Uani 1 1 d .
H10A H 0.0978 0.8217 -0.2514 0.034 Uiso 1 1 calc R
H10B H 0.1608 0.7953 -0.2335 0.034 Uiso 1 1 calc R
C11 C 0.0509(3) 0.7037(3) -0.2678(6) 0.0293(11) Uani 1 1 d .
H11A H 0.0050 0.6796 -0.2019 0.035 Uiso 1 1 calc R
H11B H 0.0334 0.7116 -0.3660 0.035 Uiso 1 1 calc R
N1 N 0.1449(2) 0.7584(2) 0.0550(4) 0.0201(8) Uani 1 1 d .
N2 N 0.0790(2) 0.6473(2) -0.2874(4) 0.0209(8) Uani 1 1 d .
O1 O 0.22927(17) 0.69871(17) 0.1515(3) 0.0193(7) Uani 1 1 d .
O2 O 0.34327(17) 0.79870(17) 0.0944(4) 0.0212(7) Uani 1 1 d .
O3 O 0.01680(19) 0.6258(2) 0.1423(4) 0.0274(8) Uani 1 1 d .
O4 O -0.0067(3) 0.6856(3) 0.3272(5) 0.0579(13) Uani 1 1 d .
O5 O -0.02182(17) 0.53028(17) -0.1105(3) 0.0192(7) Uani 1 1 d .
O6 O -0.09045(17) 0.45372(18) -0.2938(4) 0.0227(7) Uani 1 1 d .
O7 O 0.21933(18) 0.6924(2) -0.1639(4) 0.0297(8) Uani 1 1 d .
O8 O 0.28304(19) 0.76979(19) -0.3521(4) 0.0300(8) Uani 1 1 d .
O1W O 0.11142(19) 0.51277(19) -0.1969(4) 0.0256(8) Uani 1 1 d D
O3W O 0.3333 0.6667 -0.0625(6) 0.0288(13) Uani 1 3 d S
H3W H 0.3254 0.6236 -0.0936 0.043 Uiso 0.67 1 calc PR
O2W O 0.23294(18) 0.5968(2) 0.4114(4) 0.0252(7) Uani 1 1 d D
H2WA H 0.235(2) 0.571(2) 0.485(4) 0.030 Uiso 1 1 d D
H1WA H 0.1494(17) 0.513(2) -0.242(5) 0.030 Uiso 1 1 d D
H1WB H 0.0767(18) 0.4661(10) -0.181(6) 0.030 Uiso 1 1 d D
H2WB H 0.1864(10) 0.580(3) 0.386(5) 0.030 Uiso 1 1 d D
O4W O -0.1270(4) 0.6199(5) -0.4590(9) 0.129(3) Uani 1 1 d .

loop_
_atom_site_aniso_label
_atom_site_aniso_U_11
_atom_site_aniso_U_22
_atom_site_aniso_U_33
_atom_site_aniso_U_23
_atom_site_aniso_U_13
_atom_site_aniso_U_12
La1 0.01249(13) 0.02025(14) 0.01275(13) 0.00115(10) 0.00090(10) 0.00634(11)
La2 0.01720(14) 0.01720(14) 0.0130(2) 0.000 0.000 0.00860(7)
C1 0.025(2) 0.014(2) 0.032(3) -0.0003(19) -0.001(2) 0.009(2)
C2 0.025(2) 0.019(2) 0.012(2) -0.0052(17) -0.0043(18) 0.011(2)
C3 0.032(3) 0.035(3) 0.018(2) -0.006(2) -0.002(2) 0.021(2)
C4 0.035(3) 0.041(3) 0.025(3) 0.003(2) 0.005(2) 0.024(3)
C5 0.022(2) 0.033(3) 0.013(2) 0.002(2) -0.0007(18) 0.009(2)
C6 0.016(2) 0.026(2) 0.019(2) 0.0008(19) 0.0000(18) 0.014(2)
C7 0.020(2) 0.028(3) 0.016(2) 0.0040(19) 0.0059(19) 0.003(2)
C8 0.024(2) 0.025(2) 0.015(2) -0.0032(19) 0.0033(19) 0.009(2)
C9 0.032(3) 0.026(3) 0.027(3) -0.001(2) -0.003(2) 0.019(2)
C10 0.040(3) 0.028(3) 0.026(3) 0.004(2) -0.006(2) 0.022(2)
C11 0.033(3) 0.033(3) 0.027(3) 0.001(2) -0.007(2) 0.020(2)
N1 0.024(2) 0.026(2) 0.0137(19) 0.0012(16) 0.0004(16) 0.0148(17)
N2 0.0189(19) 0.023(2) 0.016(2) 0.0017(16) -0.0001(15) 0.0067(16)
O1 0.0193(16) 0.0184(16) 0.0188(17) 0.0021(13) -0.0007(13) 0.0085(13)
O2 0.0176(16) 0.0182(16) 0.0240(18) -0.0008(13) -0.0007(13) 0.0061(13)
O3 0.0243(18) 0.036(2) 0.0248(19) 0.0006(16) 0.0060(14) 0.0168(16)
O4 0.061(3) 0.059(3) 0.051(3) -0.006(2) 0.030(2) 0.028(2)
O5 0.0150(15) 0.0253(17) 0.0158(16) 0.0028(13) -0.0005(12) 0.0089(13)
O6 0.0146(16) 0.0247(17) 0.0212(18) -0.0003(14) -0.0012(13) 0.0041(14)
O7 0.0192(17) 0.043(2) 0.0181(18) 0.0063(15) 0.0048(14) 0.0085(16)
O8 0.0241(18) 0.0271(18) 0.0175(18) -0.0023(14) 0.0062(14) -0.0031(15)
O1W 0.0190(17) 0.0299(19) 0.0235(19) -0.0030(15) 0.0055(14) 0.0090(15)
O3W 0.033(2) 0.033(2) 0.020(3) 0.000 0.000 0.0167(10)
O2W 0.0177(16) 0.0320(19) 0.0193(18) 0.0093(14) 0.0000(14) 0.0074(15)
O4W 0.080(5) 0.175(8) 0.126(7) -0.042(6) -0.021(4) 0.060(5)

loop_
_atom_type_symbol
_atom_type_description
_atom_type_scat_dispersion_real
_atom_type_scat_dispersion_imag
_atom_type_scat_source
C C 0.0033 0.0016 'International Tables Vol C Tables 4.2.6.8 and 6.1.1.4'
H H 0.0000 0.0000 'International Tables Vol C Tables 4.2.6.8 and 6.1.1.4'
N N 0.0061 0.0033 'International Tables Vol C Tables 4.2.6.8 and 6.1.1.4'
O O 0.0106 0.0060 'International Tables Vol C Tables 4.2.6.8 and 6.1.1.4'
La La -0.2871 2.4523 'International Tables Vol C Tables 4.2.6.8 and 6.1.1.4'

loop_
_geom_angle_atom_site_label_1
_geom_angle_atom_site_label_2
_geom_angle_atom_site_label_3
_geom_angle
_geom_angle_site_symmetry_1
_geom_angle_site_symmetry_3
N1 La1 C6 118.40(11) . 4_565
N1 La1 N2 78.50(11) . .
N2 La1 C6 142.07(11) . 4_565
O1 La1 C6 95.47(11) . 4_565
O1 La1 N1 58.39(10) . .
O1 La1 N2 121.20(10) . .
O1 La1 O2 66.02(9) . 2_665
O1 La1 O5 117.84(10) . 4_565
O1 La1 O6 72.26(9) . 4_565
O2 La1 C6 66.49(10) 2_665 4_565
O2 La1 N1 124.39(10) 2_665 .
O2 La1 N2 134.53(10) 2_665 .
O2 La1 O6 61.79(9) 2_665 4_565
O3 La1 C6 69.15(11) . 4_565
O3 La1 N1 60.73(11) . .
O3 La1 N2 96.02(11) . .
O3 La1 O1 95.34(11) . .
O3 La1 O2 129.17(10) . 2_665
O3 La1 O5 77.72(11) . 4_565
O3 La1 O5 68.40(11) . .
O3 La1 O6 67.56(10) . 4_565
O3 La1 O1W 138.92(11) . .
O5 La1 C6 82.48(11) . 4_565
O5 La1 C6 24.09(11) 4_565 4_565
O5 La1 N1 108.05(10) . .
O5 La1 N1 136.42(10) 4_565 .
O5 La1 N2 120.96(10) 4_565 .
O5 La1 N2 59.63(10) . .
O5 La1 O1 163.32(10) . .
O5 La1 O2 71.97(9) 4_565 2_665
O5 La1 O2 126.84(9) . 2_665
O5 La1 O5 63.84(11) . 4_565
O5 La1 O6 103.30(9) . 4_565
O5 La1 O6 47.71(9) 4_565 4_565
O5 La1 O1W 71.61(10) . .
O6 La1 C6 23.76(10) 4_565 4_565
O6 La1 N1 100.56(10) 4_565 .
O6 La1 N2 160.70(10) 4_565 .
O7 La1 C6 154.37(11) . 4_565
O7 La1 N1 71.59(11) . .
O7 La1 N2 60.21(11) . .
O7 La1 O1 68.89(11) . .
O7 La1 O2 88.25(10) . 2_665
O7 La1 O3 130.42(12) . .
O7 La1 O5 151.64(11) . 4_565
O7 La1 O5 118.32(10) . .
O7 La1 O6 138.17(10) . 4_565
O7 La1 O1W 77.67(11) . .
O1W La1 C6 96.93(12) . 4_565
O1W La1 N1 144.53(11) . .
O1W La1 N2 71.02(11) . .
O1W La1 O1 125.02(10) . .
O1W La1 O2 70.74(10) . 2_665
O1W La1 O5 76.70(10) . 4_565
O1W La1 O6 114.21(10) . 4_565
C2 La2 C2 109.13(9) . 2_665
O1 La2 C2 132.37(11) 2_665 .
O1 La2 C2 90.24(11) 3_565 .
O1 La2 C2 24.84(11) . .
O1 La2 C2 24.84(11) 2_665 2_665
O1 La2 C2 132.37(11) 3_565 2_665
O1 La2 C2 90.24(11) . 2_665
O1 La2 O1 115.06(5) 3_565 2_665
O1 La2 O1 115.06(5) . 3_565
O1 La2 O1 115.06(5) . 2_665
O1 La2 O2 49.15(9) 2_665 2_665
O1 La2 O2 142.79(10) . 3_565
O1 La2 O2 142.79(10) 2_665 .
O1 La2 O2 65.94(9) 3_565 .
O1 La2 O2 49.15(9) . .
O1 La2 O2 65.94(9) . 2_665
O1 La2 O2 142.79(10) 3_565 2_665
O1 La2 O2 49.15(9) 3_565 3_565
O1 La2 O2 65.94(9) 2_665 3_565
O2 La2 C2 125.73(11) . 2_665
O2 La2 C2 125.73(11) 3_565 .
O2 La2 C2 24.31(10) 2_665 2_665
O2 La2 C2 85.92(10) 3_565 2_665
O2 La2 C2 85.92(10) 2_665 .
O2 La2 C2 24.31(10) . .
O2 La2 O2 105.63(8) . 3_565
O2 La2 O2 105.63(8) 2_665 3_565
O2 La2 O2 105.63(8) . 2_665
O3W La2 C2 70.19(8) . 2_665
O3W La2 C2 70.19(8) . .
O3W La2 O1 76.96(7) . 2_665
O3W La2 O1 76.96(7) . .
O3W La2 O1 76.96(7) . 3_565
O3W La2 O2 66.92(7) . .
O3W La2 O2 66.92(7) . 3_565
O3W La2 O2 66.92(7) . 2_665
O3W La2 O2W 134.81(8) . 2_665
O3W La2 O2W 134.81(8) . 3_565
O3W La2 O2W 134.81(8) . .
O2W La2 C2 149.68(11) 2_665 .
O2W La2 C2 97.52(12) . .
O2W La2 C2 73.88(12) 3_565 .
O2W La2 C2 97.52(12) 2_665 2_665
O2W La2 C2 73.88(12) . 2_665
O2W La2 C2 149.68(11) 3_565 2_665
O2W La2 O1 81.88(11) . 2_665
O2W La2 O1 76.70(10) 3_565 3_565
O2W La2 O1 148.02(11) . 3_565
O2W La2 O1 76.70(10) 2_665 2_665
O2W La2 O1 81.88(11) 3_565 .
O2W La2 O1 76.70(10) . .
O2W La2 O1 148.02(11) 2_665 .
O2W La2 O1 148.02(11) 3_565 2_665
O2W La2 O1 81.88(11) 2_665 3_565
O2W La2 O2 68.98(10) 3_565 .
O2W La2 O2 117.57(11) 3_565 3_565
O2W La2 O2 117.57(10) . .
O2W La2 O2 117.57(10) 2_665 2_665
O2W La2 O2 136.44(10) 2_665 .
O2W La2 O2 136.44(10) 3_565 2_665
O2W La2 O2 68.98(10) . 2_665
O2W La2 O2 68.98(10) 2_665 3_565
O2W La2 O2 136.44(10) . 3_565
O2W La2 O2W 75.82(12) 3_565 2_665
O2W La2 O2W 75.82(12) . 2_665
O2W La2 O2W 75.82(12) 3_565 .
H1A C1 H1B 108.0 . .
C2 C1 H1A 109.4 . .
C2 C1 H1B 109.4 . .
N1 C1 H1A 109.4 . .
N1 C1 H1B 109.4 . .
N1 C1 C2 111.2(4) . .
C1 C2 La2 172.1(3) . .
O1 C2 La2 55.3(2) . .
O1 C2 C1 116.9(4) . .
O2 C2 La2 65.9(2) . .
O2 C2 C1 121.9(4) . .
O2 C2 O1 121.1(4) . .
H3A C3 H3B 107.9 . .
C4 C3 H3A 109.1 . .
C4 C3 H3B 109.1 . .
N1 C3 H3A 109.1 . .
N1 C3 H3B 109.1 . .
N1 C3 C4 112.4(4) . .
O3 C4 C3 115.4(4) . .
O4 C4 C3 119.2(5) . .
O4 C4 O3 125.3(5) . .
H5A C5 H5B 107.7 . .
C6 C5 H5A 108.9 . .
C6 C5 H5B 108.9 . .
N2 C5 H5A 108.9 . .
N2 C5 H5B 108.9 . .
N2 C5 C6 113.5(4) . .
C5 C6 La1 167.1(3) . 4_565
O5 C6 La1 54.9(2) . 4_565
O5 C6 C5 118.1(4) . .
O6 C6 La1 66.9(2) . 4_565
O6 C6 C5 120.6(4) . .
O6 C6 O5 121.2(4) . .
H7A C7 H7B 107.8 . .
C8 C7 H7A 109.0 . .
C8 C7 H7B 109.0 . .
N2 C7 H7A 109.0 . .
N2 C7 H7B 109.0 . .
N2 C7 C8 113.1(4) . .
O7 C8 C7 117.0(4) . .
O8 C8 C7 118.9(4) . .
O8 C8 O7 124.1(4) . .
H9A C9 H9B 107.3 . .
C10 C9 H9A 108.1 . .
C10 C9 H9B 108.1 . .
N1 C9 H9A 108.1 . .
N1 C9 H9B 108.1 . .
N1 C9 C10 116.8(4) . .
C9 C10 H10A 108.2 . .
C9 C10 H10B 108.2 . .
H10A C10 H10B 107.3 . .
C11 C10 C9 116.5(4) . .
C11 C10 H10A 108.2 . .
C11 C10 H10B 108.2 . .
C10 C11 H11A 108.0 . .
C10 C11 H11B 108.0 . .
H11A C11 H11B 107.2 . .
N2 C11 C10 117.2(4) . .
N2 C11 H11A 108.0 . .
N2 C11 H11B 108.0 . .
C1 N1 La1 108.6(2) . .
C1 N1 C9 110.1(4) . .
C3 N1 La1 101.4(3) . .
C3 N1 C1 109.8(4) . .
C3 N1 C9 107.0(4) . .
C9 N1 La1 119.5(3) . .
C5 N2 La1 108.1(3) . .
C5 N2 C11 108.4(4) . .
C7 N2 La1 110.8(3) . .
C7 N2 C5 110.2(4) . .
C7 N2 C11 109.3(4) . .
C11 N2 La1 110.1(3) . .
La2 O1 La1 120.21(12) . .
C2 O1 La1 118.0(3) . .
C2 O1 La2 99.9(3) . .
La1 O2 La2 106.38(10) 3_565 .
C2 O2 La1 160.8(3) . 3_565
C2 O2 La2 89.8(3) . .
C4 O3 La1 124.8(3) . .
La1 O5 La1 116.16(11) . 4_565
C6 O5 La1 124.7(3) . .
C6 O5 La1 101.0(3) . 4_565
C6 O6 La1 89.4(3) . 4_565
C8 O7 La1 133.5(3) . .
La1 O1W H1WA 130(3) . .
La1 O1W H1WB 112(3) . .
H1WA O1W H1WB 109.0(17) . .
La2 O3W H3W 109.5 . .
La2 O2W H2WA 129(3) . .
La2 O2W H2WB 116(3) . .
H2WA O2W H2WB 110.3(17) . .

loop_
_geom_bond_atom_site_label_1
_geom_bond_atom_site_label_2
_geom_bond_distance
_geom_bond_site_symmetry_2
La1 C6 3.079(5) 4_565
La1 N1 2.847(4) .
La1 N2 2.891(4) .
La1 O1 2.550(3) .
La1 O2 2.733(3) 2_665
La1 O3 2.494(3) .
La1 O5 2.567(3) 4_565
La1 O5 2.510(3) .
La1 O6 2.832(3) 4_565
La1 O7 2.466(3) .
La1 O1W 2.535(3) .
La2 C2 3.024(5) .
La2 C2 3.024(5) 2_665
La2 O1 2.522(3) 3_565
La2 O1 2.522(3) 2_665
La2 O1 2.522(3) .
La2 O2 2.760(3) 3_565
La2 O2 2.760(3) 2_665
La2 O2 2.760(3) .
La2 O3W 2.491(6) .
La2 O2W 2.505(3) .
La2 O2W 2.505(3) 3_565
La2 O2W 2.505(3) 2_665
C1 H1A 0.9900 .
C1 H1B 0.9900 .
C1 C2 1.514(6) .
C1 N1 1.478(6) .
C2 O1 1.290(5) .
C2 O2 1.245(5) .
C3 H3A 0.9900 .
C3 H3B 0.9900 .
C3 C4 1.523(7) .
C3 N1 1.475(6) .
C4 O3 1.279(6) .
C4 O4 1.228(6) .
C5 H5A 0.9900 .
C5 H5B 0.9900 .
C5 C6 1.504(6) .
C5 N2 1.475(6) .
C6 La1 3.079(5) 4_565
C6 O5 1.280(5) .
C6 O6 1.241(5) .
C7 H7A 0.9900 .
C7 H7B 0.9900 .
C7 C8 1.508(7) .
C7 N2 1.465(6) .
C8 O7 1.258(6) .
C8 O8 1.247(5) .
C9 H9A 0.9900 .
C9 H9B 0.9900 .
C9 C10 1.526(7) .
C9 N1 1.480(6) .
C10 H10A 0.9900 .
C10 H10B 0.9900 .
C10 C11 1.520(7) .
C11 H11A 0.9900 .
C11 H11B 0.9900 .
C11 N2 1.495(6) .
O2 La1 2.733(3) 3_565
O5 La1 2.567(3) 4_565
O6 La1 2.832(3) 4_565
O1W H1WA 0.853(10) .
O1W H1WB 0.849(10) .
O3W H3W 0.8400 .
O2W H2WA 0.845(10) .
O2W H2WB 0.847(10) .

loop_
_platon_squeeze_void_nr
_platon_squeeze_void_average_x
_platon_squeeze_void_average_y
_platon_squeeze_void_average_z
_platon_squeeze_void_volume
_platon_squeeze_void_count_electrons
_platon_squeeze_void_content
1 0.000 0.000 -0.055 759 154 ' '
